data_7006475
loop_
_publ_author_name
'Mochida, Tomoyuki'
'Okazawa, Kazuya'
'Horikoshi, Ryo'

_publ_section_title
;
 Metal complexes from 1,1'-di(pyrazinyl)ferrocene: coordination
 polymers and bridged diferrocenes.
;
_journal_issue 5
_journal_name_full 'Dalton transactions (Cambridge, England : 2003)'
_journal_page_first 693
_journal_page_last 704
_journal_paper_doi 10.1039/b511286a
_journal_year 2006
_chemical_formula_sum 'C66 H77 Cu6 Fe2 N11 O26'
_chemical_formula_weight 1933.39
_chemical_name_common Pz2CuOAc
_chemical_name_systematic
;
?
;
_space_group_IT_number 2
_symmetry_cell_setting triclinic
_symmetry_space_group_name_Hall '-P 1'
_symmetry_space_group_name_H-M 'P -1'
_atom_sites_solution_hydrogens geom
_atom_sites_solution_primary direct
_atom_sites_solution_secondary difmap
_audit_creation_method SHELXL-97
_cell_angle_alpha 96.2600(10)
_cell_angle_beta 101.2480(10)
_cell_angle_gamma 106.5040(10)
_cell_formula_units_Z 1
_cell_length_a 10.6142(6)
_cell_length_b 11.3799(6)
_cell_length_c 17.5157(9)
_cell_measurement_temperature 296(2)
_cell_volume 1958.91(18)
_computing_cell_refinement 'Bruker SMART'
_computing_data_collection 'Bruker SMART'
_computing_data_reduction 'Bruker SAINT'
_computing_molecular_graphics 'Bruker SHELXTL'
_computing_publication_material 'Bruker SHELXTL'
_computing_structure_refinement 'SHELXL-97 (Sheldrick, 1997)'
_computing_structure_solution 'SHELXS-97 (Sheldrick, 1990)'
_diffrn_ambient_temperature 296(2)
_diffrn_detector_area_resol_mean 8.366
_diffrn_measured_fraction_theta_full 0.987
_diffrn_measured_fraction_theta_max 0.987
_diffrn_measurement_device_type 'CCD area detector'
_diffrn_measurement_method 'phi and omega scans'
_diffrn_radiation_monochromator graphite
_diffrn_radiation_source 'fine-focus sealed tube'
_diffrn_radiation_type MoK\a
_diffrn_radiation_wavelength 0.71073
_diffrn_reflns_av_R_equivalents 0.0157
_diffrn_reflns_av_sigmaI/netI 0.0332
_diffrn_reflns_limit_h_max 14
_diffrn_reflns_limit_h_min -13
_diffrn_reflns_limit_k_max 15
_diffrn_reflns_limit_k_min -13
_diffrn_reflns_limit_l_max 22
_diffrn_reflns_limit_l_min -23
_diffrn_reflns_number 14752
_diffrn_reflns_theta_full 28.33
_diffrn_reflns_theta_max 28.33
_diffrn_reflns_theta_min 1.90
_exptl_absorpt_coefficient_mu 2.038
_exptl_absorpt_correction_T_max 0.4961
_exptl_absorpt_correction_T_min 0.4961
_exptl_absorpt_correction_type empirical
_exptl_absorpt_process_details 'SADABS;Sheldrick 1996'
_exptl_crystal_colour 'dark green'
_exptl_crystal_density_diffrn 1.639
_exptl_crystal_density_meas 0
_exptl_crystal_density_method 'not measured'
_exptl_crystal_description prism
_exptl_crystal_F_000 984
_exptl_crystal_size_max 0.40
_exptl_crystal_size_mid 0.40
_exptl_crystal_size_min 0.40
_refine_diff_density_max 0.678
_refine_diff_density_min -0.457
_refine_diff_density_rms 0.081
_refine_ls_extinction_method none
_refine_ls_goodness_of_fit_ref 1.052
_refine_ls_hydrogen_treatment mixed
_refine_ls_matrix_type full
_refine_ls_number_parameters 512
_refine_ls_number_reflns 9645
_refine_ls_number_restraints 0
_refine_ls_restrained_S_all 1.052
_refine_ls_R_factor_all 0.0462
_refine_ls_R_factor_gt 0.0365
_refine_ls_shift/su_max 0.001
_refine_ls_shift/su_mean 0.000
_refine_ls_structure_factor_coef Fsqd
_refine_ls_weighting_details 'calc w=1/[\s^2^(Fo^2^)+(0.0660P)^2^+0.1106P] where P=(Fo^2^+2Fc^2^)/3'
_refine_ls_weighting_scheme calc
_refine_ls_wR_factor_gt 0.1016
_refine_ls_wR_factor_ref 0.1078
_reflns_number_gt 7847
_reflns_number_total 9645
_reflns_threshold_expression >2sigma(I)
_cod_data_source_file b511286a.txt
_cod_data_source_block 3
_cod_depositor_comments
;
The following automatic conversions were performed:
'_symmetry_cell_setting' value 'Triclinic' changed to 'triclinic'
according to '/home/saulius/struct/CIF-dictionaries/cif_core.dic'
dictionary named 'cif_core.dic' version 2.4.1 from 2010-06-29.

Automatic conversion script
Id: cif_fix_enum 1527 2010-12-29 10:47:43Z saulius 
;
_cod_original_cell_volume 1958.90(18)
_cod_original_sg_symbol_H-M P-1
_cod_database_code 7006475

loop_
_symmetry_equiv_pos_as_xyz
'x, y, z'
'-x, -y, -z'

loop_
_atom_site_label
_atom_site_type_symbol
_atom_site_fract_x
_atom_site_fract_y
_atom_site_fract_z
_atom_site_U_iso_or_equiv
_atom_site_adp_type
_atom_site_occupancy
_atom_site_symmetry_multiplicity
_atom_site_calc_flag
_atom_site_refinement_flags
_atom_site_disorder_assembly
_atom_site_disorder_group
C1 C 0.6076(2) 0.7179(2) 0.28210(13) 0.0386(5) Uani 1 1 d . . .
C2 C 0.6659(3) 0.8147(3) 0.24183(15) 0.0479(6) Uani 1 1 d . . .
H2 H 0.6234 0.8341 0.1954 0.057 Uiso 1 1 calc R . .
C3 C 0.8019(3) 0.8762(3) 0.28627(17) 0.0559(7) Uani 1 1 d . . .
H3 H 0.8638 0.9425 0.2734 0.067 Uiso 1 1 calc R . .
C4 C 0.8263(3) 0.8196(3) 0.35276(18) 0.0543(7) Uani 1 1 d . . .
H4 H 0.9069 0.8423 0.3912 0.065 Uiso 1 1 calc R . .
C5 C 0.7078(2) 0.7225(2) 0.35134(15) 0.0449(6) Uani 1 1 d . . .
H5 H 0.6968 0.6706 0.3887 0.054 Uiso 1 1 calc R . .
C6 C 0.5005(2) 0.9205(2) 0.38409(14) 0.0385(5) Uani 1 1 d . . .
C7 C 0.5651(3) 1.0153(2) 0.34384(18) 0.0494(6) Uani 1 1 d . . .
H7 H 0.5254 1.0351 0.2968 0.059 Uiso 1 1 calc R . .
C8 C 0.6990(3) 1.0730(3) 0.3881(2) 0.0620(8) Uani 1 1 d . . .
H8 H 0.7631 1.1374 0.3751 0.074 Uiso 1 1 calc R . .
C9 C 0.7199(3) 1.0171(3) 0.45501(19) 0.0597(8) Uani 1 1 d . . .
H9 H 0.7998 1.0386 0.4940 0.072 Uiso 1 1 calc R . .
C10 C 0.5978(3) 0.9215(3) 0.45314(15) 0.0469(6) Uani 1 1 d . . .
H10 H 0.5842 0.8695 0.4902 0.056 Uiso 1 1 calc R . .
C11 C 0.4689(2) 0.6342(2) 0.26040(13) 0.0343(4) Uani 1 1 d . . .
C12 C 0.3013(3) 0.4917(2) 0.29495(14) 0.0434(5) Uani 1 1 d . . .
H12 H 0.2707 0.4413 0.3302 0.052 Uiso 1 1 calc R . .
C13 C 0.2114(3) 0.4892(2) 0.22592(15) 0.0437(5) Uani 1 1 d . . .
H13 H 0.1219 0.4392 0.2165 0.052 Uiso 1 1 calc R . .
C14 C 0.3794(2) 0.6292(2) 0.18922(13) 0.0375(5) Uani 1 1 d . . .
H14 H 0.4103 0.6770 0.1529 0.045 Uiso 1 1 calc R . .
C15 C 0.3592(2) 0.8414(2) 0.35864(13) 0.0332(4) Uani 1 1 d . . .
C16 C 0.1565(3) 0.7809(3) 0.26787(15) 0.0481(6) Uani 1 1 d . . .
H16 H 0.1037 0.7864 0.2202 0.058 Uiso 1 1 calc R . .
C17 C 0.0984(2) 0.7020(2) 0.31402(14) 0.0416(5) Uani 1 1 d . . .
H17 H 0.0074 0.6555 0.2969 0.050 Uiso 1 1 calc R . .
C18 C 0.2983(2) 0.7609(2) 0.40516(13) 0.0359(5) Uani 1 1 d . . .
H18 H 0.3499 0.7561 0.4535 0.043 Uiso 1 1 calc R . .
C19 C 0.0639(2) 0.3135(2) 0.44756(16) 0.0449(5) Uani 1 1 d . . .
C20 C 0.0945(4) 0.1991(3) 0.4157(2) 0.0702(9) Uani 1 1 d . . .
H20A H 0.1657 0.1864 0.4537 0.105 Uiso 1 1 calc R . .
H20B H 0.1226 0.2099 0.3674 0.105 Uiso 1 1 calc R . .
H20C H 0.0149 0.1281 0.4058 0.105 Uiso 1 1 calc R . .
C21 C -0.2138(2) 0.4247(2) 0.39054(15) 0.0411(5) Uani 1 1 d . . .
C22 C -0.3397(3) 0.3755(3) 0.32573(17) 0.0544(7) Uani 1 1 d . . .
H22A H -0.4123 0.3281 0.3460 0.082 Uiso 1 1 calc R . .
H22B H -0.3248 0.3230 0.2839 0.082 Uiso 1 1 calc R . .
H22C H -0.3630 0.4437 0.3057 0.082 Uiso 1 1 calc R . .
C23 C 0.1743(3) 0.5239(3) -0.08217(17) 0.0494(6) Uani 1 1 d . . .
C24 C 0.2747(4) 0.5342(4) -0.1323(2) 0.0772(10) Uani 1 1 d . . .
H24A H 0.2284 0.5179 -0.1870 0.116 Uiso 1 1 calc R . .
H24B H 0.3218 0.4747 -0.1227 0.116 Uiso 1 1 calc R . .
H24C H 0.3384 0.6166 -0.1192 0.116 Uiso 1 1 calc R . .
C25 C 0.0094(2) 0.7271(2) 0.00627(14) 0.0397(5) Uani 1 1 d . . .
C26 C 0.0073(3) 0.8593(2) 0.01169(18) 0.0555(7) Uani 1 1 d . . .
H26A H 0.0734 0.9050 -0.0136 0.083 Uiso 1 1 calc R . .
H26B H 0.0282 0.8972 0.0663 0.083 Uiso 1 1 calc R . .
H26C H -0.0808 0.8601 -0.0141 0.083 Uiso 1 1 calc R . .
C27 C 0.5801(3) 0.8117(3) 0.00835(18) 0.0531(6) Uani 1 1 d . . .
C28 C 0.6290(4) 0.7003(3) 0.0153(3) 0.0849(11) Uani 1 1 d . . .
H28A H 0.7063 0.7213 0.0591 0.127 Uiso 1 1 calc R . .
H28B H 0.6536 0.6762 -0.0325 0.127 Uiso 1 1 calc R . .
H28C H 0.5582 0.6325 0.0238 0.127 Uiso 1 1 calc R . .
C29 C 0.7010(3) 1.1216(2) 0.11242(16) 0.0489(6) Uani 1 1 d . . .
C30 C 0.8258(3) 1.1871(3) 0.1757(2) 0.0668(8) Uani 1 1 d . . .
H30A H 0.8015 1.2038 0.2248 0.100 Uiso 1 1 calc R . .
H30B H 0.8727 1.2642 0.1618 0.100 Uiso 1 1 calc R . .
H30C H 0.8835 1.1356 0.1811 0.100 Uiso 1 1 calc R . .
C31 C 0.3061(6) 0.1909(5) 0.2078(4) 0.149(3) Uani 1 1 d . . .
H31A H 0.3499 0.1447 0.1789 0.223 Uiso 1 1 calc R . .
H31B H 0.3623 0.2258 0.2599 0.223 Uiso 1 1 calc R . .
H31C H 0.2916 0.2567 0.1808 0.223 Uiso 1 1 calc R . .
C32 C 0.1841(6) 0.1132(5) 0.2131(3) 0.0970(14) Uani 1 1 d . . .
C33 C 0.5754(9) 0.6954(10) 0.5629(7) 0.101(3) Uani 0.50 1 d P . .
C34 C 0.5284(6) 0.5684(7) 0.5184(4) 0.170(5) Uani 0.50 1 d P . .
Cu1 Cu 0.06386(3) 0.56343(3) 0.453122(16) 0.03699(8) Uani 1 1 d . . .
Cu2 Cu 0.09830(3) 0.53129(2) 0.063610(16) 0.03625(8) Uani 1 1 d . . .
Cu3 Cu 0.43272(3) 0.96983(3) 0.053059(18) 0.04277(9) Uani 1 1 d . . .
Fe1 Fe 0.66684(3) 0.88747(3) 0.35397(2) 0.03615(9) Uani 1 1 d . . .
N1 N 0.4291(2) 0.56250(19) 0.31327(11) 0.0403(4) Uani 1 1 d . . .
N2 N 0.2505(2) 0.55727(18) 0.17224(11) 0.0391(4) Uani 1 1 d . . .
N3 N 0.2868(2) 0.8502(2) 0.28919(12) 0.0425(4) Uani 1 1 d . . .
N4 N 0.16892(19) 0.69052(18) 0.38265(11) 0.0366(4) Uani 1 1 d . . .
N5 N 0.0786(6) 0.0459(6) 0.2141(4) 0.163(2) Uani 1 1 d . . .
N6 N 0.5284(6) 0.5684(7) 0.5184(4) 0.170(5) Uani 0.50 1 d P . .
O1 O 0.1054(2) 0.41036(19) 0.41976(13) 0.0597(5) Uani 1 1 d . . .
O2 O -0.00254(19) 0.30402(17) 0.49930(11) 0.0496(4) Uani 1 1 d . . .
O3 O -0.11104(19) 0.49520(19) 0.37507(11) 0.0527(5) Uani 1 1 d . . .
O4 O -0.21934(18) 0.39149(19) 0.45595(11) 0.0530(5) Uani 1 1 d . . .
O5 O 0.21887(19) 0.54605(19) -0.00851(12) 0.0534(4) Uani 1 1 d . . .
O6 O 0.0511(2) 0.49334(19) -0.11722(11) 0.0531(4) Uani 1 1 d . . .
O7 O 0.09316(18) 0.70244(14) 0.05959(10) 0.0446(4) Uani 1 1 d . . .
O8 O -0.07235(19) 0.64910(15) -0.05029(11) 0.0502(4) Uani 1 1 d . . .
O9 O 0.5060(2) 0.83025(18) 0.05249(12) 0.0536(5) Uani 1 1 d . . .
O10 O 0.6186(3) 0.8795(2) -0.04048(14) 0.0694(6) Uani 1 1 d . . .
O11 O 0.5950(2) 1.0705(2) 0.13305(12) 0.0619(5) Uani 1 1 d . . .
O12 O 0.7099(2) 1.1209(2) 0.04165(12) 0.0579(5) Uani 1 1 d . . .
O13 O 0.31141(18) 0.90398(18) 0.13462(10) 0.0490(4) Uani 1 1 d . . .

loop_
_atom_site_aniso_label
_atom_site_aniso_U_11
_atom_site_aniso_U_22
_atom_site_aniso_U_33
_atom_site_aniso_U_23
_atom_site_aniso_U_13
_atom_site_aniso_U_12
C1 0.0333(11) 0.0435(13) 0.0375(11) 0.0049(9) 0.0057(9) 0.0122(9)
C2 0.0426(13) 0.0609(16) 0.0408(12) 0.0145(11) 0.0136(11) 0.0127(12)
C3 0.0396(14) 0.0691(19) 0.0586(16) 0.0098(14) 0.0237(12) 0.0087(13)
C4 0.0308(12) 0.0641(18) 0.0621(17) 0.0004(13) 0.0035(11) 0.0146(12)
C5 0.0380(12) 0.0442(13) 0.0506(14) 0.0092(11) 0.0012(11) 0.0157(10)
C6 0.0333(11) 0.0324(11) 0.0480(13) 0.0058(9) 0.0121(10) 0.0065(9)
C7 0.0364(12) 0.0334(12) 0.0769(18) 0.0157(12) 0.0145(12) 0.0054(10)
C8 0.0399(14) 0.0326(13) 0.104(3) 0.0067(14) 0.0170(15) -0.0006(11)
C9 0.0400(14) 0.0540(17) 0.0662(18) -0.0169(14) 0.0003(13) 0.0041(12)
C10 0.0403(13) 0.0506(14) 0.0426(13) -0.0019(11) 0.0084(10) 0.0080(11)
C11 0.0365(11) 0.0304(10) 0.0346(10) 0.0033(8) 0.0045(9) 0.0118(9)
C12 0.0461(13) 0.0417(13) 0.0398(12) 0.0140(10) 0.0085(10) 0.0086(10)
C13 0.0406(12) 0.0369(12) 0.0479(13) 0.0090(10) 0.0046(10) 0.0066(10)
C14 0.0425(12) 0.0334(11) 0.0353(11) 0.0082(9) 0.0055(9) 0.0115(9)
C15 0.0331(11) 0.0312(10) 0.0366(11) 0.0067(8) 0.0123(9) 0.0089(8)
C16 0.0387(13) 0.0603(16) 0.0412(12) 0.0213(11) 0.0072(10) 0.0063(11)
C17 0.0297(11) 0.0495(14) 0.0422(12) 0.0135(10) 0.0100(9) 0.0039(9)
C18 0.0353(11) 0.0384(12) 0.0346(11) 0.0101(9) 0.0108(9) 0.0095(9)
C19 0.0377(12) 0.0442(13) 0.0519(14) 0.0079(11) 0.0119(11) 0.0108(10)
C20 0.075(2) 0.0557(18) 0.088(2) 0.0072(16) 0.0325(19) 0.0252(16)
C21 0.0359(12) 0.0389(12) 0.0457(13) 0.0094(10) 0.0071(10) 0.0086(9)
C22 0.0407(14) 0.0625(17) 0.0516(15) 0.0107(13) 0.0022(12) 0.0085(12)
C23 0.0550(16) 0.0445(14) 0.0598(16) 0.0260(12) 0.0221(13) 0.0209(12)
C24 0.069(2) 0.105(3) 0.082(2) 0.047(2) 0.0396(19) 0.040(2)
C25 0.0442(13) 0.0280(11) 0.0459(13) 0.0083(9) 0.0089(10) 0.0101(9)
C26 0.0608(17) 0.0304(12) 0.0715(18) 0.0088(12) 0.0036(14) 0.0167(11)
C27 0.0577(16) 0.0439(14) 0.0612(16) 0.0155(12) 0.0098(14) 0.0221(13)
C28 0.099(3) 0.068(2) 0.115(3) 0.038(2) 0.035(2) 0.053(2)
C29 0.0533(15) 0.0410(13) 0.0535(15) 0.0179(11) 0.0126(12) 0.0128(11)
C30 0.0604(19) 0.069(2) 0.0650(19) 0.0162(16) 0.0041(16) 0.0157(15)
C31 0.112(4) 0.103(4) 0.210(7) -0.050(4) 0.059(5) 0.015(3)
C32 0.108(4) 0.113(4) 0.086(3) 0.004(3) 0.027(3) 0.062(3)
C33 0.068(5) 0.109(7) 0.137(9) 0.066(7) 0.037(5) 0.021(5)
C34 0.091(5) 0.296(12) 0.175(7) 0.186(10) 0.057(5) 0.071(6)
Cu1 0.03150(15) 0.04058(16) 0.03970(15) 0.01667(12) 0.01350(11) 0.00558(11)
Cu2 0.03803(15) 0.02836(14) 0.03741(15) 0.00767(11) -0.00077(11) 0.00856(11)
Cu3 0.04708(18) 0.04386(17) 0.04564(17) 0.02142(13) 0.02167(13) 0.01481(13)
Fe1 0.02821(16) 0.03456(17) 0.04244(18) 0.00853(13) 0.00748(13) 0.00474(12)
N1 0.0414(11) 0.0418(11) 0.0347(9) 0.0103(8) 0.0036(8) 0.0107(9)
N2 0.0412(10) 0.0347(10) 0.0364(10) 0.0069(8) -0.0003(8) 0.0103(8)
N3 0.0374(10) 0.0465(11) 0.0423(10) 0.0183(9) 0.0125(8) 0.0051(8)
N4 0.0348(10) 0.0381(10) 0.0383(10) 0.0119(8) 0.0150(8) 0.0075(8)
N5 0.145(5) 0.173(6) 0.226(7) 0.068(5) 0.099(5) 0.083(4)
N6 0.091(5) 0.296(12) 0.175(7) 0.186(10) 0.057(5) 0.071(6)
O1 0.0691(13) 0.0534(12) 0.0735(13) 0.0237(10) 0.0438(11) 0.0227(10)
O2 0.0520(11) 0.0436(10) 0.0585(11) 0.0164(8) 0.0237(9) 0.0135(8)
O3 0.0426(10) 0.0597(11) 0.0450(10) 0.0159(8) 0.0081(8) -0.0017(8)
O4 0.0361(9) 0.0643(12) 0.0518(10) 0.0261(9) 0.0054(8) 0.0026(8)
O5 0.0439(10) 0.0597(12) 0.0591(11) 0.0166(9) 0.0125(9) 0.0176(9)
O6 0.0516(11) 0.0600(12) 0.0506(10) 0.0187(9) 0.0135(9) 0.0175(9)
O7 0.0531(10) 0.0259(8) 0.0471(9) 0.0070(7) -0.0002(8) 0.0082(7)
O8 0.0577(11) 0.0304(8) 0.0539(10) 0.0056(7) -0.0065(9) 0.0145(8)
O9 0.0609(12) 0.0497(11) 0.0630(12) 0.0284(9) 0.0234(10) 0.0244(9)
O10 0.0924(17) 0.0603(13) 0.0866(16) 0.0345(12) 0.0508(14) 0.0442(12)
O11 0.0616(13) 0.0627(13) 0.0526(11) 0.0124(10) 0.0188(10) 0.0017(10)
O12 0.0487(11) 0.0691(13) 0.0542(11) 0.0219(10) 0.0137(9) 0.0109(10)
O13 0.0463(10) 0.0531(11) 0.0403(9) 0.0127(8) 0.0161(8) -0.0014(8)

loop_
_atom_type_symbol
_atom_type_description
_atom_type_scat_dispersion_real
_atom_type_scat_dispersion_imag
_atom_type_scat_source
C C 0.0033 0.0016 'International Tables Vol C Tables 4.2.6.8 and 6.1.1.4'
H H 0.0000 0.0000 'International Tables Vol C Tables 4.2.6.8 and 6.1.1.4'
Cu Cu 0.3201 1.2651 'International Tables Vol C Tables 4.2.6.8 and 6.1.1.4'
Fe Fe 0.3463 0.8444 'International Tables Vol C Tables 4.2.6.8 and 6.1.1.4'
N N 0.0061 0.0033 'International Tables Vol C Tables 4.2.6.8 and 6.1.1.4'
O O 0.0106 0.0060 'International Tables Vol C Tables 4.2.6.8 and 6.1.1.4'

loop_
_geom_angle_atom_site_label_1
_geom_angle_atom_site_label_2
_geom_angle_atom_site_label_3
_geom_angle
_geom_angle_site_symmetry_1
_geom_angle_site_symmetry_3
_geom_angle_publ_flag
N6 N6 C34 0.0(5) 2_666 2_666 ?
C2 C1 C5 107.7(2) . . ?
C2 C1 C11 126.8(2) . . ?
C5 C1 C11 125.4(2) . . ?
C2 C1 Fe1 69.51(15) . . ?
C5 C1 Fe1 69.39(14) . . ?
C11 C1 Fe1 123.55(16) . . ?
C1 C2 C3 107.2(2) . . ?
C1 C2 Fe1 69.51(13) . . ?
C3 C2 Fe1 69.88(15) . . ?
C4 C3 C2 108.5(2) . . ?
C4 C3 Fe1 69.97(15) . . ?
C2 C3 Fe1 69.22(15) . . ?
C3 C4 C5 108.6(2) . . ?
C3 C4 Fe1 69.95(16) . . ?
C5 C4 Fe1 69.42(14) . . ?
C4 C5 C1 107.9(2) . . ?
C4 C5 Fe1 70.23(15) . . ?
C1 C5 Fe1 69.51(14) . . ?
C10 C6 C7 107.4(2) . . ?
C10 C6 C15 127.4(2) . . ?
C7 C6 C15 125.2(2) . . ?
C10 C6 Fe1 69.52(14) . . ?
C7 C6 Fe1 69.08(14) . . ?
C15 C6 Fe1 127.98(16) . . ?
C8 C7 C6 108.0(3) . . ?
C8 C7 Fe1 69.64(16) . . ?
C6 C7 Fe1 69.93(14) . . ?
C9 C8 C7 108.7(3) . . ?
C9 C8 Fe1 70.19(17) . . ?
C7 C8 Fe1 70.08(15) . . ?
C8 C9 C10 108.4(3) . . ?
C8 C9 Fe1 69.65(17) . . ?
C10 C9 Fe1 69.82(15) . . ?
C6 C10 C9 107.5(2) . . ?
C6 C10 Fe1 69.89(14) . . ?
C9 C10 Fe1 69.43(16) . . ?
N1 C11 C14 120.9(2) . . ?
N1 C11 C1 116.86(19) . . ?
C14 C11 C1 122.2(2) . . ?
N1 C12 C13 122.9(2) . . ?
N2 C13 C12 121.2(2) . . ?
N2 C14 C11 121.5(2) . . ?
N3 C15 C18 119.9(2) . . ?
N3 C15 C6 117.8(2) . . ?
C18 C15 C6 122.3(2) . . ?
N3 C16 C17 122.1(2) . . ?
N4 C17 C16 121.5(2) . . ?
N4 C18 C15 122.3(2) . . ?
O2 C19 O1 124.9(2) . . ?
O2 C19 C20 117.2(2) . . ?
O1 C19 C20 117.9(2) . . ?
O4 C21 O3 125.2(2) . . ?
O4 C21 C22 117.2(2) . . ?
O3 C21 C22 117.6(2) . . ?
O5 C23 O6 125.0(3) . . ?
O5 C23 C24 117.6(3) . . ?
O6 C23 C24 117.4(3) . . ?
O8 C25 O7 124.6(2) . . ?
O8 C25 C26 117.4(2) . . ?
O7 C25 C26 118.0(2) . . ?
O9 C27 O10 125.3(3) . . ?
O9 C27 C28 116.9(3) . . ?
O10 C27 C28 117.8(3) . . ?
O11 C29 O12 124.5(3) . . ?
O11 C29 C30 118.0(3) . . ?
O12 C29 C30 117.6(3) . . ?
N5 C32 C31 177.1(7) . . ?
O4 Cu1 O3 168.20(7) 2_566 . ?
O4 Cu1 O1 89.38(9) 2_566 . ?
O3 Cu1 O1 88.40(9) . . ?
O4 Cu1 O2 89.41(9) 2_566 2_566 ?
O3 Cu1 O2 90.39(9) . 2_566 ?
O1 Cu1 O2 168.14(7) . 2_566 ?
O4 Cu1 N4 94.72(7) 2_566 . ?
O3 Cu1 N4 97.08(7) . . ?
O1 Cu1 N4 101.21(7) . . ?
O2 Cu1 N4 90.65(7) 2_566 . ?
O4 Cu1 Cu1 83.71(5) 2_566 2_566 ?
O3 Cu1 Cu1 84.57(5) . 2_566 ?
O1 Cu1 Cu1 85.65(6) . 2_566 ?
O2 Cu1 Cu1 82.48(5) 2_566 2_566 ?
N4 Cu1 Cu1 172.96(5) . 2_566 ?
O5 Cu2 O6 168.84(8) . 2_565 ?
O5 Cu2 O7 91.27(8) . . ?
O6 Cu2 O7 88.01(8) 2_565 . ?
O5 Cu2 O8 88.98(9) . 2_565 ?
O6 Cu2 O8 89.60(9) 2_565 2_565 ?
O7 Cu2 O8 168.87(7) . 2_565 ?
O5 Cu2 N2 97.33(8) . . ?
O6 Cu2 N2 93.71(8) 2_565 . ?
O7 Cu2 N2 102.05(7) . . ?
O8 Cu2 N2 88.95(7) 2_565 . ?
O5 Cu2 Cu2 85.87(6) . 2_565 ?
O6 Cu2 Cu2 82.98(6) 2_565 2_565 ?
O7 Cu2 Cu2 85.07(5) . 2_565 ?
O8 Cu2 Cu2 83.85(5) 2_565 2_565 ?
N2 Cu2 Cu2 172.08(5) . 2_565 ?
O9 Cu3 O11 89.02(9) . . ?
O9 Cu3 O10 169.30(8) . 2_675 ?
O11 Cu3 O10 89.36(10) . 2_675 ?
O9 Cu3 O12 90.25(9) . 2_675 ?
O11 Cu3 O12 169.18(8) . 2_675 ?
O10 Cu3 O12 89.37(10) 2_675 2_675 ?
O9 Cu3 O13 92.90(8) . . ?
O11 Cu3 O13 96.55(8) . . ?
O10 Cu3 O13 97.80(8) 2_675 . ?
O12 Cu3 O13 94.27(7) 2_675 . ?
O9 Cu3 Cu3 84.40(6) . 2_675 ?
O11 Cu3 Cu3 87.69(6) . 2_675 ?
O10 Cu3 Cu3 84.96(6) 2_675 2_675 ?
O12 Cu3 Cu3 81.49(6) 2_675 2_675 ?
O13 Cu3 Cu3 174.94(5) . 2_675 ?
C8 Fe1 C5 156.99(11) . . ?
C8 Fe1 C1 159.37(12) . . ?
C5 Fe1 C1 41.10(9) . . ?
C8 Fe1 C2 121.82(13) . . ?
C5 Fe1 C2 68.96(11) . . ?
C1 Fe1 C2 40.99(10) . . ?
C8 Fe1 C7 40.28(11) . . ?
C5 Fe1 C7 161.92(10) . . ?
C1 Fe1 C7 124.39(10) . . ?
C2 Fe1 C7 106.87(12) . . ?
C8 Fe1 C9 40.16(13) . . ?
C5 Fe1 C9 122.75(12) . . ?
C1 Fe1 C9 159.71(12) . . ?
C2 Fe1 C9 157.65(12) . . ?
C7 Fe1 C9 67.82(12) . . ?
C8 Fe1 C3 105.83(13) . . ?
C5 Fe1 C3 68.01(12) . . ?
C1 Fe1 C3 68.45(11) . . ?
C2 Fe1 C3 40.90(11) . . ?
C7 Fe1 C3 121.11(12) . . ?
C9 Fe1 C3 121.70(12) . . ?
C8 Fe1 C4 120.81(12) . . ?
C5 Fe1 C4 40.35(11) . . ?
C1 Fe1 C4 68.38(10) . . ?
C2 Fe1 C4 68.43(11) . . ?
C7 Fe1 C4 156.11(11) . . ?
C9 Fe1 C4 107.12(12) . . ?
C3 Fe1 C4 40.08(12) . . ?
C8 Fe1 C10 68.27(13) . . ?
C5 Fe1 C10 108.95(11) . . ?
C1 Fe1 C10 124.13(10) . . ?
C2 Fe1 C10 159.66(10) . . ?
C7 Fe1 C10 68.48(12) . . ?
C9 Fe1 C10 40.75(11) . . ?
C3 Fe1 C10 158.67(11) . . ?
C4 Fe1 C10 123.93(12) . . ?
C8 Fe1 C6 68.31(10) . . ?
C5 Fe1 C6 125.45(10) . . ?
C1 Fe1 C6 109.25(9) . . ?
C2 Fe1 C6 123.03(10) . . ?
C7 Fe1 C6 40.99(10) . . ?
C9 Fe1 C6 68.18(10) . . ?
C3 Fe1 C6 158.24(11) . . ?
C4 Fe1 C6 160.99(11) . . ?
C10 Fe1 C6 40.58(10) . . ?
C12 N1 C11 116.4(2) . . ?
C14 N2 C13 117.0(2) . . ?
C14 N2 Cu2 127.02(16) . . ?
C13 N2 Cu2 115.90(16) . . ?
C15 N3 C16 117.3(2) . . ?
C17 N4 C18 116.86(19) . . ?
C17 N4 Cu1 118.39(15) . . ?
C18 N4 Cu1 124.71(15) . . ?
C19 O1 Cu1 121.54(17) . . ?
C19 O2 Cu1 125.36(17) . 2_566 ?
C21 O3 Cu1 122.43(16) . . ?
C21 O4 Cu1 123.98(16) . 2_566 ?
C23 O5 Cu2 121.74(18) . . ?
C23 O6 Cu2 124.41(18) . 2_565 ?
C25 O7 Cu2 122.19(15) . . ?
C25 O8 Cu2 124.10(15) . 2_565 ?
C27 O9 Cu3 123.31(17) . . ?
C27 O10 Cu3 122.00(19) . 2_675 ?
C29 O11 Cu3 119.81(18) . . ?
C29 O12 Cu3 126.35(18) . 2_675 ?

loop_
_geom_bond_atom_site_label_1
_geom_bond_atom_site_label_2
_geom_bond_distance
_geom_bond_site_symmetry_2
_geom_bond_publ_flag
N6 N6 1.516(17) 2_666 ?
N6 C34 1.516(17) 2_666 ?
C1 C2 1.431(3) . ?
C1 C5 1.434(3) . ?
C1 C11 1.457(3) . ?
C1 Fe1 2.044(2) . ?
C2 C3 1.431(4) . ?
C2 Fe1 2.044(3) . ?
C3 C4 1.407(4) . ?
C3 Fe1 2.053(3) . ?
C4 C5 1.413(4) . ?
C4 Fe1 2.053(3) . ?
C5 Fe1 2.042(3) . ?
C6 C10 1.426(4) . ?
C6 C7 1.437(3) . ?
C6 C15 1.464(3) . ?
C6 Fe1 2.058(2) . ?
C7 C8 1.407(4) . ?
C7 Fe1 2.047(3) . ?
C8 C9 1.404(5) . ?
C8 Fe1 2.041(3) . ?
C9 C10 1.428(4) . ?
C9 Fe1 2.048(3) . ?
C10 Fe1 2.053(3) . ?
C11 N1 1.350(3) . ?
C11 C14 1.397(3) . ?
C12 N1 1.320(3) . ?
C12 C13 1.378(3) . ?
C13 N2 1.336(3) . ?
C14 N2 1.335(3) . ?
C15 N3 1.337(3) . ?
C15 C18 1.397(3) . ?
C16 N3 1.337(3) . ?
C16 C17 1.371(3) . ?
C17 N4 1.327(3) . ?
C18 N4 1.334(3) . ?
C19 O2 1.248(3) . ?
C19 O1 1.254(3) . ?
C19 C20 1.505(4) . ?
C21 O4 1.252(3) . ?
C21 O3 1.254(3) . ?
C21 C22 1.494(3) . ?
C23 O5 1.255(3) . ?
C23 O6 1.260(3) . ?
C23 C24 1.496(4) . ?
C25 O8 1.248(3) . ?
C25 O7 1.272(3) . ?
C25 C26 1.503(3) . ?
C27 O9 1.247(3) . ?
C27 O10 1.263(3) . ?
C27 C28 1.508(4) . ?
C29 O11 1.252(3) . ?
C29 O12 1.261(3) . ?
C29 C30 1.491(4) . ?
C31 C32 1.372(7) . ?
C32 N5 1.168(7) . ?
Cu1 O4 1.9592(18) 2_566 ?
Cu1 O3 1.9692(18) . ?
Cu1 O1 1.971(2) . ?
Cu1 O2 1.9720(18) 2_566 ?
Cu1 N4 2.2065(18) . ?
Cu1 Cu1 2.6254(5) 2_566 ?
Cu2 O5 1.954(2) . ?
Cu2 O6 1.9650(19) 2_565 ?
Cu2 O7 1.9724(16) . ?
Cu2 O8 1.9732(16) 2_565 ?
Cu2 N2 2.1736(18) . ?
Cu2 Cu2 2.6121(5) 2_565 ?
Cu3 O9 1.9570(19) . ?
Cu3 O11 1.957(2) . ?
Cu3 O10 1.962(2) 2_675 ?
Cu3 O12 1.967(2) 2_675 ?
Cu3 O13 2.1593(16) . ?
Cu3 Cu3 2.5929(6) 2_675 ?
O2 Cu1 1.9720(18) 2_566 ?
O4 Cu1 1.9592(18) 2_566 ?
O6 Cu2 1.9650(19) 2_565 ?
O8 Cu2 1.9732(16) 2_565 ?
O10 Cu3 1.962(2) 2_675 ?
O12 Cu3 1.967(2) 2_675 ?
